data_7234114
loop_
_publ_author_name
'Wentao Xu'
'Youfu Zhou'
'Decai Huang'
'Mingyi Su'
'Kun Wang'
'Ming Xiang'
'Maochun Hong'

_publ_section_title
;
 Luminescent sensing profiles based on anion-responsive lanthanide(iii)
 quinolinecarboxylate materials: solid-state structures, photophysical
 properties, and anionic species recognition
;
_journal_name_full 'Journal of Materials Chemistry C'
_journal_page_first 2003
_journal_page_last 2015
_journal_paper_doi 10.1039/C4TC02369B
_journal_volume 3
_journal_year 2015
_chemical_formula_moiety 'C54 H48 N3 Nd O9'
_chemical_formula_sum 'C54 H48 N3 Nd O9'
_chemical_formula_weight 1027.19
_space_group_IT_number 2
_space_group_name_Hall '-P 1'
_space_group_name_H-M_alt 'P -1'
_symmetry_cell_setting triclinic
_symmetry_space_group_name_H-M 'P -1'
_atom_sites_solution_hydrogens geom
_atom_sites_solution_primary direct
_atom_sites_solution_secondary difmap
_cell_angle_alpha 87.030(7)
_cell_angle_beta 73.854(6)
_cell_angle_gamma 83.803(7)
_cell_formula_units_Z 2
_cell_length_a 11.9730(2)
_cell_length_b 12.8879(5)
_cell_length_c 15.9094(6)
_cell_measurement_reflns_used 6733
_cell_measurement_temperature 293(2)
_cell_measurement_theta_max 27.5359
_cell_measurement_theta_min 2.0513
_cell_volume 2343.71(15)
_computing_structure_refinement 'SHELXL-97 (Sheldrick, 1997)'
_computing_structure_solution 'SHELXS-97 (Sheldrick, 1990)'
_diffrn_ambient_temperature 293(2)
_diffrn_measured_fraction_theta_full 0.964
_diffrn_measured_fraction_theta_max 0.964
_diffrn_measurement_device_type 'Saturn724+ (2x2 bin mode)'
_diffrn_measurement_method \w
_diffrn_radiation_monochromator Confocal
_diffrn_radiation_source 'fine-focus sealed tube'
_diffrn_radiation_type MoK\a
_diffrn_radiation_wavelength 0.71073
_diffrn_reflns_av_R_equivalents 0.0593
_diffrn_reflns_av_sigmaI/netI 0.0823
_diffrn_reflns_limit_h_max 14
_diffrn_reflns_limit_h_min -14
_diffrn_reflns_limit_k_max 15
_diffrn_reflns_limit_k_min -15
_diffrn_reflns_limit_l_max 18
_diffrn_reflns_limit_l_min -18
_diffrn_reflns_number 15018
_diffrn_reflns_theta_full 25.00
_diffrn_reflns_theta_max 25.00
_diffrn_reflns_theta_min 2.05
_exptl_absorpt_coefficient_mu 1.169
_exptl_absorpt_correction_T_max 1.0000
_exptl_absorpt_correction_T_min 0.6551
_exptl_absorpt_correction_type multi-scan
_exptl_crystal_colour Yellow
_exptl_crystal_density_diffrn 1.456
_exptl_crystal_density_method 'not measured'
_exptl_crystal_description Prism
_exptl_crystal_F_000 1050
_exptl_crystal_size_max 0.2000
_exptl_crystal_size_mid 0.1000
_exptl_crystal_size_min 0.1000
_refine_diff_density_max 1.372
_refine_diff_density_min -0.732
_refine_diff_density_rms 0.110
_refine_ls_extinction_method none
_refine_ls_goodness_of_fit_ref 1.116
_refine_ls_hydrogen_treatment mixed
_refine_ls_matrix_type full
_refine_ls_number_parameters 611
_refine_ls_number_reflns 7945
_refine_ls_number_restraints 2
_refine_ls_restrained_S_all 1.116
_refine_ls_R_factor_all 0.0487
_refine_ls_R_factor_gt 0.0437
_refine_ls_shift/su_max 0.011
_refine_ls_shift/su_mean 0.000
_refine_ls_structure_factor_coef Fsqd
_refine_ls_weighting_details 'calc w=1/[\s^2^(Fo^2^)+(0.0600P)^2^+0.0000P] where P=(Fo^2^+2Fc^2^)/3'
_refine_ls_weighting_scheme calc
_refine_ls_wR_factor_gt 0.1121
_refine_ls_wR_factor_ref 0.1169
_reflns_number_gt 7261
_reflns_number_total 7945
_reflns_threshold_expression >2sigma(I)
_cod_data_source_file 1000002.cif
_cod_data_source_block PCOD1000002
_cod_original_cell_volume 2343.71(13)
_cod_original_sg_symbol_H-M P-1
_cod_database_code 7234114

loop_
_symmetry_equiv_pos_as_xyz
'x, y, z'
'-x, -y, -z'

loop_
_atom_site_label
_atom_site_type_symbol
_atom_site_fract_x
_atom_site_fract_y
_atom_site_fract_z
_atom_site_U_iso_or_equiv
_atom_site_adp_type
_atom_site_occupancy
_atom_site_symmetry_multiplicity
_atom_site_calc_flag
_atom_site_refinement_flags
_atom_site_disorder_assembly
_atom_site_disorder_group
Nd1 Nd 0.404597(17) 0.973260(17) 0.126345(13) 0.02112(10) Uani 1 1 d . . .
O1 O 0.3942(3) 1.1025(3) 0.2444(2) 0.0397(8) Uani 1 1 d . . .
O2 O 0.2628(3) 1.1298(3) 0.1724(2) 0.0375(8) Uani 1 1 d . . .
O3 O 0.4505(3) 0.7813(2) 0.0844(2) 0.0393(8) Uani 1 1 d . . .
O4 O 0.5096(2) 0.8928(2) -0.02450(19) 0.0240(6) Uani 1 1 d . . .
O5 O 0.6115(2) 0.9576(2) 0.11177(19) 0.0272(7) Uani 1 1 d . . .
O6 O 0.7178(2) 0.9938(2) -0.02521(19) 0.0254(7) Uani 1 1 d . . .
O7 O 0.4389(3) 0.8603(3) 0.2543(2) 0.0560(11) Uani 1 1 d D . .
O8 O 0.2225(2) 0.8903(2) 0.1909(2) 0.0272(7) Uani 1 1 d D . .
N1 N 0.1273(5) 1.4355(4) 0.3615(3) 0.0552(13) Uani 1 1 d . . .
N2 N 0.5219(3) 0.5542(3) -0.1746(3) 0.0296(9) Uani 1 1 d . . .
N3 N 1.0184(3) 0.9135(3) 0.1411(2) 0.0210(8) Uani 1 1 d . . .
C1 C 0.3066(4) 1.1559(4) 0.2295(3) 0.0340(11) Uani 1 1 d . . .
C2 C 0.2524(4) 1.2536(4) 0.2778(3) 0.0366(12) Uani 1 1 d . . .
C3 C 0.2611(5) 1.2795(4) 0.3618(3) 0.0421(13) Uani 1 1 d . . .
C4 C 0.3330(5) 1.2175(5) 0.4077(4) 0.0498(14) Uani 1 1 d . . .
H4 H 0.3788 1.1564 0.3819 0.060 Uiso 1 1 calc R . .
C5 C 0.3358(6) 1.2463(5) 0.4885(4) 0.0659(18) Uani 1 1 d . . .
H5 H 0.3832 1.2053 0.5193 0.079 Uiso 1 1 calc R . .
C6 C 0.2668(7) 1.3386(6) 0.5263(4) 0.081(2) Uani 1 1 d . . .
H6 H 0.2704 1.3592 0.5819 0.097 Uiso 1 1 calc R . .
C7 C 0.1968(8) 1.3971(6) 0.4852(4) 0.081(2) Uani 1 1 d . . .
H7 H 0.1489 1.4563 0.5125 0.097 Uiso 1 1 calc R . .
C8 C 0.1958(5) 1.3694(4) 0.4017(4) 0.0512(15) Uani 1 1 d . . .
C9 C 0.1808(4) 1.3234(4) 0.2397(3) 0.0388(12) Uani 1 1 d . . .
H9 H 0.1723 1.3086 0.1840 0.047 Uiso 1 1 calc R . .
C10 C 0.1218(4) 1.4141(4) 0.2820(4) 0.0421(13) Uani 1 1 d . . .
C11 C 0.0482(4) 1.4909(4) 0.2414(4) 0.0449(14) Uani 1 1 d . . .
C12 C 0.0289(5) 1.4747(4) 0.1612(4) 0.0486(14) Uani 1 1 d . . .
H12 H 0.0621 1.4121 0.1311 0.058 Uiso 1 1 calc R . .
C13 C -0.0378(5) 1.5480(5) 0.1243(5) 0.0593(17) Uani 1 1 d . . .
H13 H -0.0495 1.5354 0.0691 0.071 Uiso 1 1 calc R . .
C14 C -0.0873(5) 1.6386(5) 0.1668(5) 0.0647(19) Uani 1 1 d . . .
H14 H -0.1344 1.6883 0.1421 0.078 Uiso 1 1 calc R . .
C15 C -0.0677(6) 1.6562(5) 0.2451(6) 0.072(2) Uani 1 1 d . . .
H15 H -0.1005 1.7196 0.2740 0.086 Uiso 1 1 calc R . .
C16 C -0.0007(5) 1.5835(4) 0.2841(5) 0.0568(16) Uani 1 1 d . . .
H16 H 0.0113 1.5971 0.3389 0.068 Uiso 1 1 calc R . .
C17 C 0.4912(3) 0.8004(4) 0.0039(3) 0.0263(10) Uani 1 1 d . . .
C18 C 0.5108(4) 0.7153(3) -0.0605(3) 0.0247(10) Uani 1 1 d . . .
C19 C 0.5805(4) 0.6215(3) -0.0533(3) 0.0260(10) Uani 1 1 d . . .
C20 C 0.6455(4) 0.6025(4) 0.0081(3) 0.0311(11) Uani 1 1 d . . .
H20 H 0.6409 0.6534 0.0504 0.037 Uiso 1 1 calc R . .
C21 C 0.7152(4) 0.5110(4) 0.0071(3) 0.0348(11) Uani 1 1 d . . .
H21 H 0.7608 0.4992 0.0475 0.042 Uiso 1 1 calc R . .
C22 C 0.7193(4) 0.4345(4) -0.0539(4) 0.0363(12) Uani 1 1 d . . .
H22 H 0.7673 0.3708 -0.0537 0.044 Uiso 1 1 calc R . .
C23 C 0.6562(4) 0.4499(4) -0.1128(3) 0.0327(11) Uani 1 1 d . . .
H23 H 0.6603 0.3972 -0.1534 0.039 Uiso 1 1 calc R . .
C24 C 0.5848(4) 0.5430(3) -0.1142(3) 0.0260(10) Uani 1 1 d . . .
C25 C 0.4539(4) 0.7275(3) -0.1240(3) 0.0266(10) Uani 1 1 d . . .
H25 H 0.4110 0.7922 -0.1311 0.032 Uiso 1 1 calc R . .
C26 C 0.4584(4) 0.6448(4) -0.1790(3) 0.0287(10) Uani 1 1 d . . .
C27 C 0.3855(4) 0.6548(4) -0.2410(3) 0.0285(10) Uani 1 1 d . . .
C28 C 0.3261(4) 0.5713(4) -0.2520(3) 0.0389(12) Uani 1 1 d . . .
H28 H 0.3367 0.5062 -0.2229 0.047 Uiso 1 1 calc R . .
C29 C 0.2517(5) 0.5832(5) -0.3054(4) 0.0509(15) Uani 1 1 d . . .
H29 H 0.2119 0.5260 -0.3129 0.061 Uiso 1 1 calc R . .
C30 C 0.2350(5) 0.6761(5) -0.3472(4) 0.0563(16) Uani 1 1 d . . .
H30 H 0.1819 0.6839 -0.3822 0.068 Uiso 1 1 calc R . .
C31 C 0.2954(5) 0.7597(5) -0.3387(4) 0.0549(16) Uani 1 1 d . . .
H31 H 0.2866 0.8236 -0.3698 0.066 Uiso 1 1 calc R . .
C32 C 0.3687(4) 0.7484(4) -0.2841(3) 0.0422(13) Uani 1 1 d . . .
H32 H 0.4078 0.8059 -0.2763 0.051 Uiso 1 1 calc R . .
C33 C 0.7055(3) 0.9648(3) 0.0529(3) 0.0227(9) Uani 1 1 d . . .
C34 C 0.8162(3) 0.9392(3) 0.0825(3) 0.0222(9) Uani 1 1 d . . .
C35 C 0.9200(3) 0.8846(3) 0.0294(3) 0.0198(9) Uani 1 1 d . . .
C36 C 0.9281(4) 0.8383(3) -0.0508(3) 0.0257(10) Uani 1 1 d . . .
H36 H 0.8625 0.8450 -0.0738 0.031 Uiso 1 1 calc R . .
C37 C 1.0305(4) 0.7835(3) -0.0959(3) 0.0287(10) Uani 1 1 d . . .
H37 H 1.0352 0.7526 -0.1498 0.034 Uiso 1 1 calc R . .
C38 C 1.1281(4) 0.7732(3) -0.0625(3) 0.0263(10) Uani 1 1 d . . .
H38 H 1.1981 0.7345 -0.0938 0.032 Uiso 1 1 calc R . .
C39 C 1.1237(3) 0.8184(3) 0.0151(3) 0.0231(9) Uani 1 1 d . . .
H39 H 1.1910 0.8123 0.0362 0.028 Uiso 1 1 calc R . .
C40 C 1.0191(3) 0.8739(3) 0.0633(3) 0.0197(9) Uani 1 1 d . . .
C41 C 0.8158(3) 0.9720(3) 0.1625(3) 0.0234(9) Uani 1 1 d . . .
H41 H 0.7456 1.0040 0.2000 0.028 Uiso 1 1 calc R . .
C42 C 0.9190(3) 0.9590(3) 0.1902(3) 0.0237(9) Uani 1 1 d . . .
C43 C 0.9174(4) 0.9966(4) 0.2769(3) 0.0268(10) Uani 1 1 d . . .
C44 C 0.8331(4) 0.9666(4) 0.3513(3) 0.0340(11) Uani 1 1 d . . .
H44 H 0.7759 0.9239 0.3454 0.041 Uiso 1 1 calc R . .
C45 C 0.8311(5) 0.9977(4) 0.4328(3) 0.0448(13) Uani 1 1 d . . .
H45 H 0.7749 0.9745 0.4831 0.054 Uiso 1 1 calc R . .
C46 C 0.9116(5) 1.0630(4) 0.4414(3) 0.0455(14) Uani 1 1 d . . .
H46 H 0.9093 1.0861 0.4977 0.055 Uiso 1 1 calc R . .
C47 C 0.9959(4) 1.0949(4) 0.3678(3) 0.0390(12) Uani 1 1 d . . .
H47 H 1.0512 1.1395 0.3738 0.047 Uiso 1 1 calc R . .
C48 C 0.9988(4) 1.0614(4) 0.2858(3) 0.0287(10) Uani 1 1 d . . .
H48 H 1.0565 1.0828 0.2356 0.034 Uiso 1 1 calc R . .
O9 O 0.4535(4) 0.6334(4) 0.2741(3) 0.0753(14) Uani 1 1 d . . .
H9A H 0.4734 0.5843 0.2386 0.090 Uiso 1 1 calc R . .
C51 C 0.2023(4) 0.7933(4) 0.2390(3) 0.0423(13) Uani 1 1 d . . .
H51A H 0.2778 0.7501 0.2320 0.051 Uiso 1 1 calc R . .
H51B H 0.1518 0.7546 0.2147 0.051 Uiso 1 1 calc R . .
C52 C 0.1438(5) 0.8112(5) 0.3370(4) 0.0525(15) Uani 1 1 d . . .
H52A H 0.1847 0.8615 0.3585 0.079 Uiso 1 1 calc R . .
H52B H 0.1474 0.7449 0.3697 0.079 Uiso 1 1 calc R . .
H52C H 0.0619 0.8386 0.3453 0.079 Uiso 1 1 calc R . .
C49 C 0.5105(6) 0.8777(6) 0.3067(4) 0.0615(17) Uani 1 1 d . . .
H49A H 0.5616 0.9332 0.2808 0.074 Uiso 1 1 calc R . .
H49B H 0.5599 0.8132 0.3144 0.074 Uiso 1 1 calc R . .
C53 C 0.3891(7) 0.5982(8) 0.3516(6) 0.096(3) Uani 1 1 d . . .
H53A H 0.3592 0.5328 0.3410 0.115 Uiso 1 1 calc R . .
H53B H 0.3205 0.6499 0.3720 0.115 Uiso 1 1 calc R . .
C50 C 0.4303(10) 0.9096(9) 0.3892(7) 0.151(5) Uani 1 1 d . . .
H50A H 0.3585 0.9452 0.3789 0.226 Uiso 1 1 calc R . .
H50B H 0.4664 0.9573 0.4174 0.226 Uiso 1 1 calc R . .
H50C H 0.4114 0.8480 0.4272 0.226 Uiso 1 1 calc R . .
C54 C 0.4392(10) 0.5785(11) 0.4191(7) 0.172(6) Uani 1 1 d . . .
H54A H 0.4627 0.5036 0.4228 0.259 Uiso 1 1 calc R . .
H54B H 0.3827 0.6006 0.4741 0.259 Uiso 1 1 calc R . .
H54C H 0.5080 0.6173 0.4086 0.259 Uiso 1 1 calc R . .
H8A H 0.1693(18) 0.929(5) 0.174(4) 0.207 Uiso 1 1 d D . .
H7A H 0.3820 0.8296 0.2855 0.207 Uiso 1 1 d RD . .

loop_
_atom_site_aniso_label
_atom_site_aniso_U_11
_atom_site_aniso_U_22
_atom_site_aniso_U_33
_atom_site_aniso_U_23
_atom_site_aniso_U_13
_atom_site_aniso_U_12
Nd1 0.01590(14) 0.03059(17) 0.01856(15) -0.00227(10) -0.00781(10) -0.00067(10)
O1 0.040(2) 0.057(2) 0.0258(18) -0.0110(16) -0.0124(15) -0.0057(17)
O2 0.0272(17) 0.043(2) 0.044(2) -0.0175(16) -0.0134(15) 0.0024(15)
O3 0.047(2) 0.0318(19) 0.030(2) -0.0024(15) 0.0010(16) 0.0046(16)
O4 0.0243(15) 0.0221(16) 0.0263(17) -0.0008(13) -0.0083(12) -0.0018(13)
O5 0.0152(14) 0.0434(19) 0.0241(17) 0.0017(14) -0.0086(12) -0.0007(13)
O6 0.0181(14) 0.0332(17) 0.0269(18) 0.0005(14) -0.0108(12) 0.0012(13)
O7 0.049(2) 0.096(3) 0.036(2) 0.024(2) -0.0285(18) -0.034(2)
O8 0.0198(15) 0.0340(18) 0.0292(17) 0.0061(14) -0.0102(13) -0.0030(13)
N1 0.069(3) 0.048(3) 0.043(3) -0.009(2) -0.005(2) -0.006(3)
N2 0.0228(19) 0.029(2) 0.036(2) -0.0038(17) -0.0065(16) -0.0006(17)
N3 0.0163(17) 0.0258(19) 0.0223(19) 0.0020(15) -0.0086(14) -0.0012(15)
C1 0.022(2) 0.051(3) 0.024(3) -0.002(2) 0.0008(19) -0.003(2)
C2 0.034(3) 0.044(3) 0.029(3) -0.009(2) 0.000(2) -0.013(2)
C3 0.044(3) 0.051(3) 0.032(3) -0.002(2) -0.007(2) -0.012(3)
C4 0.061(4) 0.056(4) 0.035(3) -0.007(3) -0.014(3) -0.010(3)
C5 0.094(5) 0.073(5) 0.036(4) -0.004(3) -0.026(3) -0.007(4)
C6 0.127(7) 0.082(5) 0.036(4) -0.023(4) -0.027(4) -0.002(5)
C7 0.141(7) 0.063(5) 0.035(4) -0.015(3) -0.023(4) 0.012(5)
C8 0.068(4) 0.047(3) 0.034(3) -0.011(3) -0.006(3) -0.001(3)
C9 0.033(3) 0.045(3) 0.035(3) -0.009(2) 0.000(2) -0.010(2)
C10 0.034(3) 0.042(3) 0.042(3) -0.007(2) 0.005(2) -0.009(2)
C11 0.033(3) 0.041(3) 0.053(4) 0.001(3) 0.003(2) -0.010(2)
C12 0.038(3) 0.049(3) 0.055(4) 0.002(3) -0.007(3) -0.004(3)
C13 0.041(3) 0.060(4) 0.072(5) 0.010(3) -0.010(3) -0.006(3)
C14 0.045(4) 0.054(4) 0.092(6) 0.018(4) -0.015(4) -0.012(3)
C15 0.051(4) 0.039(4) 0.118(7) -0.013(4) -0.009(4) -0.007(3)
C16 0.048(3) 0.040(3) 0.078(5) -0.007(3) -0.010(3) -0.002(3)
C17 0.016(2) 0.035(3) 0.026(3) -0.001(2) -0.0040(17) 0.0011(19)
C18 0.019(2) 0.024(2) 0.027(2) -0.0024(19) -0.0010(17) 0.0017(18)
C19 0.022(2) 0.024(2) 0.030(3) 0.0015(19) -0.0036(18) -0.0014(18)
C20 0.023(2) 0.034(3) 0.035(3) -0.001(2) -0.0067(19) 0.000(2)
C21 0.024(2) 0.037(3) 0.042(3) 0.008(2) -0.010(2) 0.003(2)
C22 0.027(2) 0.023(3) 0.052(3) 0.004(2) -0.005(2) 0.007(2)
C23 0.028(2) 0.024(2) 0.044(3) -0.006(2) -0.008(2) 0.004(2)
C24 0.024(2) 0.019(2) 0.031(3) 0.0022(19) -0.0037(19) -0.0002(19)
C25 0.024(2) 0.023(2) 0.030(3) -0.0023(19) -0.0045(19) 0.0025(19)
C26 0.020(2) 0.033(3) 0.029(3) -0.003(2) -0.0004(18) 0.000(2)
C27 0.023(2) 0.036(3) 0.023(2) -0.003(2) -0.0033(18) 0.008(2)
C28 0.031(3) 0.051(3) 0.034(3) -0.013(2) -0.006(2) -0.001(2)
C29 0.040(3) 0.068(4) 0.047(4) -0.021(3) -0.015(3) 0.003(3)
C30 0.052(4) 0.073(4) 0.051(4) -0.020(3) -0.029(3) 0.010(3)
C31 0.061(4) 0.058(4) 0.048(4) -0.006(3) -0.028(3) 0.020(3)
C32 0.042(3) 0.053(3) 0.030(3) -0.007(2) -0.010(2) 0.006(3)
C33 0.020(2) 0.024(2) 0.029(3) -0.0036(19) -0.0140(18) 0.0009(18)
C34 0.018(2) 0.022(2) 0.030(2) 0.0036(18) -0.0107(18) -0.0016(17)
C35 0.017(2) 0.020(2) 0.023(2) 0.0007(17) -0.0061(16) -0.0019(17)
C36 0.023(2) 0.030(2) 0.026(2) -0.0018(19) -0.0104(18) -0.0021(19)
C37 0.030(2) 0.034(3) 0.025(2) -0.004(2) -0.0129(19) 0.000(2)
C38 0.022(2) 0.026(2) 0.027(2) -0.0005(19) -0.0040(18) 0.0045(18)
C39 0.018(2) 0.024(2) 0.030(2) 0.0012(19) -0.0117(18) 0.0010(17)
C40 0.022(2) 0.016(2) 0.022(2) 0.0032(17) -0.0087(17) 0.0000(17)
C41 0.019(2) 0.028(2) 0.023(2) -0.0004(18) -0.0076(17) 0.0018(18)
C42 0.020(2) 0.029(2) 0.024(2) 0.0015(18) -0.0110(18) -0.0008(18)
C43 0.021(2) 0.035(3) 0.025(2) -0.0020(19) -0.0122(18) 0.0078(19)
C44 0.028(2) 0.047(3) 0.026(3) 0.004(2) -0.0091(19) 0.001(2)
C45 0.042(3) 0.063(4) 0.024(3) -0.001(2) -0.005(2) 0.012(3)
C46 0.052(3) 0.059(4) 0.025(3) -0.011(2) -0.018(2) 0.019(3)
C47 0.036(3) 0.052(3) 0.037(3) -0.013(2) -0.024(2) 0.005(2)
C48 0.024(2) 0.038(3) 0.026(2) -0.006(2) -0.0123(18) 0.007(2)
O9 0.080(3) 0.092(4) 0.055(3) -0.028(3) -0.027(3) 0.020(3)
C51 0.038(3) 0.047(3) 0.045(3) -0.001(3) -0.015(2) -0.007(2)
C52 0.050(3) 0.064(4) 0.040(3) 0.004(3) -0.009(3) -0.001(3)
C49 0.062(4) 0.086(5) 0.047(4) 0.009(3) -0.028(3) -0.021(4)
C53 0.075(5) 0.129(8) 0.091(7) 0.041(6) -0.038(5) -0.023(5)
C50 0.156(10) 0.131(9) 0.112(9) -0.020(7) 0.043(8) 0.015(8)
C54 0.156(11) 0.234(14) 0.098(9) 0.094(9) -0.022(8) 0.026(10)

loop_
_atom_type_symbol
_atom_type_description
_atom_type_scat_dispersion_real
_atom_type_scat_dispersion_imag
_atom_type_scat_source
C C 0.0033 0.0016 'International Tables Vol C Tables 4.2.6.8 and 6.1.1.4'
N N 0.0061 0.0033 'International Tables Vol C Tables 4.2.6.8 and 6.1.1.4'
Nd Nd -0.1943 3.0179 'International Tables Vol C Tables 4.2.6.8 and 6.1.1.4'
O O 0.0106 0.0060 'International Tables Vol C Tables 4.2.6.8 and 6.1.1.4'
H H 0.0000 0.0000 'International Tables Vol C Tables 4.2.6.8 and 6.1.1.4'

loop_
_geom_angle_atom_site_label_1
_geom_angle_atom_site_label_2
_geom_angle_atom_site_label_3
_geom_angle
_geom_angle_site_symmetry_1
_geom_angle_site_symmetry_3
O5 Nd1 O4 71.72(10) . 2_675
O5 Nd1 O6 135.23(10) . 2_675
O4 Nd1 O6 74.02(9) 2_675 2_675
O5 Nd1 O8 143.97(10) . .
O4 Nd1 O8 143.92(9) 2_675 .
O6 Nd1 O8 72.47(9) 2_675 .
O5 Nd1 O2 127.10(10) . .
O4 Nd1 O2 77.22(10) 2_675 .
O6 Nd1 O2 70.14(10) 2_675 .
O8 Nd1 O2 79.17(10) . .
O5 Nd1 O7 72.80(11) . .
O4 Nd1 O7 141.09(10) 2_675 .
O6 Nd1 O7 144.74(10) 2_675 .
O8 Nd1 O7 73.89(10) . .
O2 Nd1 O7 113.31(13) . .
O5 Nd1 O1 84.07(11) . .
O4 Nd1 O1 85.46(10) 2_675 .
O6 Nd1 O1 120.96(10) 2_675 .
O8 Nd1 O1 100.53(11) . .
O2 Nd1 O1 51.32(11) . .
O7 Nd1 O1 75.47(13) . .
O5 Nd1 O3 81.77(11) . .
O4 Nd1 O3 120.00(10) 2_675 .
O6 Nd1 O3 91.35(11) 2_675 .
O8 Nd1 O3 73.95(10) . .
O2 Nd1 O3 151.03(11) . .
O7 Nd1 O3 69.32(13) . .
O1 Nd1 O3 144.54(12) . .
O5 Nd1 O4 72.49(9) . .
O4 Nd1 O4 70.11(10) 2_675 .
O6 Nd1 O4 69.29(9) 2_675 .
O8 Nd1 O4 109.23(10) . .
O2 Nd1 O4 133.23(10) . .
O7 Nd1 O4 113.19(12) . .
O1 Nd1 O4 150.23(10) . .
O3 Nd1 O4 50.61(10) . .
O5 Nd1 C1 106.21(12) . .
O4 Nd1 C1 80.19(11) 2_675 .
O6 Nd1 C1 95.29(12) 2_675 .
O8 Nd1 C1 89.90(11) . .
O2 Nd1 C1 25.42(12) . .
O7 Nd1 C1 94.92(15) . .
O1 Nd1 C1 25.91(12) . .
O3 Nd1 C1 159.81(12) . .
O4 Nd1 C1 149.20(12) . .
O5 Nd1 C17 77.88(11) . .
O4 Nd1 C17 95.57(11) 2_675 .
O6 Nd1 C17 77.68(11) 2_675 .
O8 Nd1 C17 90.08(11) . .
O2 Nd1 C17 147.79(11) . .
O7 Nd1 C17 92.16(14) . .
O1 Nd1 C17 160.55(12) . .
O3 Nd1 C17 25.22(11) . .
O4 Nd1 C17 25.55(10) . .
C1 Nd1 C17 172.62(13) . .
O5 Nd1 Nd1 67.98(7) . 2_675
O4 Nd1 Nd1 36.48(7) 2_675 2_675
O6 Nd1 Nd1 67.31(7) 2_675 2_675
O8 Nd1 Nd1 133.18(7) . 2_675
O2 Nd1 Nd1 107.62(8) . 2_675
O7 Nd1 Nd1 135.01(9) . 2_675
O1 Nd1 Nd1 120.14(8) . 2_675
O3 Nd1 Nd1 83.87(7) . 2_675
O4 Nd1 Nd1 33.63(6) . 2_675
C1 Nd1 Nd1 116.27(9) . 2_675
C17 Nd1 Nd1 59.12(9) . 2_675
C1 O1 Nd1 92.5(3) . .
C1 O2 Nd1 95.4(3) . .
C17 O3 Nd1 94.8(3) . .
C17 O4 Nd1 156.7(3) . 2_675
C17 O4 Nd1 92.9(2) . .
Nd1 O4 Nd1 109.89(10) 2_675 .
C33 O5 Nd1 138.8(3) . .
C33 O6 Nd1 137.7(3) . 2_675
C49 O7 Nd1 127.2(4) . .
C49 O7 H7A 107.8 . .
Nd1 O7 H7A 117.4 . .
C51 O8 Nd1 131.0(3) . .
C51 O8 H8A 123(2) . .
Nd1 O8 H8A 105.5(16) . .
C10 N1 C8 119.5(5) . .
C26 N2 C24 118.1(4) . .
C42 N3 C40 118.4(3) . .
O2 C1 O1 120.8(5) . .
O2 C1 C2 117.1(4) . .
O1 C1 C2 122.1(4) . .
O2 C1 Nd1 59.2(2) . .
O1 C1 Nd1 61.6(2) . .
C2 C1 Nd1 175.9(4) . .
C9 C2 C3 116.8(5) . .
C9 C2 C1 117.3(4) . .
C3 C2 C1 125.8(5) . .
C8 C3 C2 118.7(5) . .
C8 C3 C4 118.2(5) . .
C2 C3 C4 123.2(5) . .
C5 C4 C3 120.0(6) . .
C5 C4 H4 120.0 . .
C3 C4 H4 120.0 . .
C4 C5 C6 119.4(6) . .
C4 C5 H5 120.3 . .
C6 C5 H5 120.3 . .
C7 C6 C5 121.7(6) . .
C7 C6 H6 119.1 . .
C5 C6 H6 119.1 . .
C6 C7 C8 119.0(7) . .
C6 C7 H7 120.5 . .
C8 C7 H7 120.5 . .
N1 C8 C7 116.1(6) . .
N1 C8 C3 122.3(5) . .
C7 C8 C3 121.6(6) . .
C10 C9 C2 121.4(5) . .
C10 C9 H9 119.3 . .
C2 C9 H9 119.3 . .
N1 C10 C9 121.2(6) . .
N1 C10 C11 116.5(5) . .
C9 C10 C11 122.2(5) . .
C12 C11 C16 118.4(6) . .
C12 C11 C10 122.4(5) . .
C16 C11 C10 119.1(6) . .
C13 C12 C11 121.2(6) . .
C13 C12 H12 119.4 . .
C11 C12 H12 119.4 . .
C14 C13 C12 120.4(7) . .
C14 C13 H13 119.8 . .
C12 C13 H13 119.8 . .
C15 C14 C13 119.0(7) . .
C15 C14 H14 120.5 . .
C13 C14 H14 120.5 . .
C14 C15 C16 121.9(6) . .
C14 C15 H15 119.1 . .
C16 C15 H15 119.1 . .
C11 C16 C15 119.0(7) . .
C11 C16 H16 120.5 . .
C15 C16 H16 120.5 . .
O3 C17 O4 121.0(4) . .
O3 C17 C18 120.0(4) . .
O4 C17 C18 118.9(4) . .
O3 C17 Nd1 60.0(2) . .
O4 C17 Nd1 61.6(2) . .
C18 C17 Nd1 168.4(3) . .
C25 C18 C19 120.1(4) . .
C25 C18 C17 118.3(4) . .
C19 C18 C17 121.5(4) . .
C20 C19 C18 124.4(4) . .
C20 C19 C24 119.3(4) . .
C18 C19 C24 116.2(4) . .
C21 C20 C19 120.1(5) . .
C21 C20 H20 119.9 . .
C19 C20 H20 119.9 . .
C20 C21 C22 119.9(5) . .
C20 C21 H21 120.0 . .
C22 C21 H21 120.0 . .
C23 C22 C21 121.2(4) . .
C23 C22 H22 119.4 . .
C21 C22 H22 119.4 . .
C22 C23 C24 120.4(5) . .
C22 C23 H23 119.8 . .
C24 C23 H23 119.8 . .
N2 C24 C23 118.0(4) . .
N2 C24 C19 123.0(4) . .
C23 C24 C19 119.0(4) . .
C18 C25 C26 120.1(4) . .
C18 C25 H25 119.9 . .
C26 C25 H25 119.9 . .
N2 C26 C25 122.2(4) . .
N2 C26 C27 118.1(4) . .
C25 C26 C27 119.6(4) . .
C32 C27 C28 118.9(4) . .
C32 C27 C26 120.9(4) . .
C28 C27 C26 120.1(4) . .
C29 C28 C27 119.9(5) . .
C29 C28 H28 120.0 . .
C27 C28 H28 120.0 . .
C30 C29 C28 120.8(6) . .
C30 C29 H29 119.6 . .
C28 C29 H29 119.6 . .
C29 C30 C31 120.2(5) . .
C29 C30 H30 119.9 . .
C31 C30 H30 119.9 . .
C32 C31 C30 119.1(6) . .
C32 C31 H31 120.5 . .
C30 C31 H31 120.5 . .
C27 C32 C31 121.1(5) . .
C27 C32 H32 119.5 . .
C31 C32 H32 119.5 . .
O6 C33 O5 127.6(4) . .
O6 C33 C34 117.3(4) . .
O5 C33 C34 115.1(4) . .
C41 C34 C35 119.2(4) . .
C41 C34 C33 117.9(4) . .
C35 C34 C33 122.9(4) . .
C36 C35 C40 119.2(4) . .
C36 C35 C34 124.5(4) . .
C40 C35 C34 116.3(4) . .
C37 C36 C35 120.5(4) . .
C37 C36 H36 119.7 . .
C35 C36 H36 119.7 . .
C36 C37 C38 120.2(4) . .
C36 C37 H37 119.9 . .
C38 C37 H37 119.9 . .
C39 C38 C37 120.8(4) . .
C39 C38 H38 119.6 . .
C37 C38 H38 119.6 . .
C38 C39 C40 120.0(4) . .
C38 C39 H39 120.0 . .
C40 C39 H39 120.0 . .
N3 C40 C39 117.5(4) . .
N3 C40 C35 123.3(4) . .
C39 C40 C35 119.2(4) . .
C34 C41 C42 120.4(4) . .
C34 C41 H41 119.8 . .
C42 C41 H41 119.8 . .
N3 C42 C41 122.2(4) . .
N3 C42 C43 118.1(4) . .
C41 C42 C43 119.7(4) . .
C48 C43 C44 119.1(4) . .
C48 C43 C42 121.2(4) . .
C44 C43 C42 119.7(4) . .
C45 C44 C43 121.1(5) . .
C45 C44 H44 119.4 . .
C43 C44 H44 119.4 . .
C44 C45 C46 119.6(5) . .
C44 C45 H45 120.2 . .
C46 C45 H45 120.2 . .
C45 C46 C47 120.2(5) . .
C45 C46 H46 119.9 . .
C47 C46 H46 119.9 . .
C48 C47 C46 119.9(5) . .
C48 C47 H47 120.1 . .
C46 C47 H47 120.1 . .
C47 C48 C43 120.1(4) . .
C47 C48 H48 120.0 . .
C43 C48 H48 120.0 . .
C53 O9 H9A 109.5 . .
O8 C51 C52 111.6(4) . .
O8 C51 H51A 109.3 . .
C52 C51 H51A 109.3 . .
O8 C51 H51B 109.3 . .
C52 C51 H51B 109.3 . .
H51A C51 H51B 108.0 . .
C51 C52 H52A 109.5 . .
C51 C52 H52B 109.5 . .
H52A C52 H52B 109.5 . .
C51 C52 H52C 109.5 . .
H52A C52 H52C 109.5 . .
H52B C52 H52C 109.5 . .
O7 C49 C50 104.4(7) . .
O7 C49 H49A 110.9 . .
C50 C49 H49A 110.9 . .
O7 C49 H49B 110.9 . .
C50 C49 H49B 110.9 . .
H49A C49 H49B 108.9 . .
O9 C53 C54 119.3(8) . .
O9 C53 H53A 107.5 . .
C54 C53 H53A 107.5 . .
O9 C53 H53B 107.5 . .
C54 C53 H53B 107.5 . .
H53A C53 H53B 107.0 . .
C49 C50 H50A 109.5 . .
C49 C50 H50B 109.5 . .
H50A C50 H50B 109.5 . .
C49 C50 H50C 109.5 . .
H50A C50 H50C 109.5 . .
H50B C50 H50C 109.5 . .
C53 C54 H54A 109.5 . .
C53 C54 H54B 109.5 . .
H54A C54 H54B 109.5 . .
C53 C54 H54C 109.5 . .
H54A C54 H54C 109.5 . .
H54B C54 H54C 109.5 . .

loop_
_geom_bond_atom_site_label_1
_geom_bond_atom_site_label_2
_geom_bond_distance
_geom_bond_site_symmetry_2
Nd1 O5 2.411(3) .
Nd1 O4 2.414(3) 2_675
Nd1 O6 2.454(3) 2_675
Nd1 O8 2.469(3) .
Nd1 O2 2.493(3) .
Nd1 O7 2.541(4) .
Nd1 O1 2.543(3) .
Nd1 O3 2.557(3) .
Nd1 O4 2.591(3) .
Nd1 C1 2.889(5) .
Nd1 C17 2.943(5) .
Nd1 Nd1 4.0989(5) 2_675
O1 C1 1.264(6) .
O2 C1 1.245(6) .
O3 C17 1.258(5) .
O4 C17 1.271(5) .
O4 Nd1 2.414(3) 2_675
O5 C33 1.257(5) .
O6 C33 1.252(5) .
O6 Nd1 2.454(3) 2_675
O7 C49 1.393(6) .
O7 H7A 0.8467 .
O8 C51 1.438(6) .
O8 H8A 0.86(2) .
N1 C10 1.329(7) .
N1 C8 1.376(8) .
N2 C26 1.332(6) .
N2 C24 1.370(6) .
N3 C42 1.322(5) .
N3 C40 1.362(5) .
C1 C2 1.497(7) .
C2 C9 1.407(7) .
C2 C3 1.427(7) .
C3 C8 1.401(8) .
C3 C4 1.434(8) .
C4 C5 1.367(8) .
C4 H4 0.9500 .
C5 C6 1.430(9) .
C5 H5 0.9500 .
C6 C7 1.349(10) .
C6 H6 0.9500 .
C7 C8 1.396(8) .
C7 H7 0.9500 .
C9 C10 1.400(7) .
C9 H9 0.9500 .
C10 C11 1.495(8) .
C11 C12 1.388(8) .
C11 C16 1.393(8) .
C12 C13 1.384(8) .
C12 H12 0.9500 .
C13 C14 1.372(9) .
C13 H13 0.9500 .
C14 C15 1.365(10) .
C14 H14 0.9500 .
C15 C16 1.401(9) .
C15 H15 0.9500 .
C16 H16 0.9500 .
C17 C18 1.495(6) .
C18 C25 1.363(6) .
C18 C19 1.410(6) .
C19 C20 1.406(7) .
C19 C24 1.425(6) .
C20 C21 1.367(7) .
C20 H20 0.9500 .
C21 C22 1.407(7) .
C21 H21 0.9500 .
C22 C23 1.354(7) .
C22 H22 0.9500 .
C23 C24 1.399(6) .
C23 H23 0.9500 .
C25 C26 1.400(6) .
C25 H25 0.9500 .
C26 C27 1.480(6) .
C27 C32 1.379(7) .
C27 C28 1.397(7) .
C28 C29 1.383(7) .
C28 H28 0.9500 .
C29 C30 1.362(8) .
C29 H29 0.9500 .
C30 C31 1.393(9) .
C30 H30 0.9500 .
C31 C32 1.388(7) .
C31 H31 0.9500 .
C32 H32 0.9500 .
C33 C34 1.525(5) .
C34 C41 1.360(6) .
C34 C35 1.428(6) .
C35 C36 1.410(6) .
C35 C40 1.425(5) .
C36 C37 1.376(6) .
C36 H36 0.9500 .
C37 C38 1.403(6) .
C37 H37 0.9500 .
C38 C39 1.377(6) .
C38 H38 0.9500 .
C39 C40 1.413(6) .
C39 H39 0.9500 .
C41 C42 1.415(6) .
C41 H41 0.9500 .
C42 C43 1.481(6) .
C43 C48 1.390(6) .
C43 C44 1.394(6) .
C44 C45 1.370(7) .
C44 H44 0.9500 .
C45 C46 1.383(8) .
C45 H45 0.9500 .
C46 C47 1.394(7) .
C46 H46 0.9500 .
C47 C48 1.385(6) .
C47 H47 0.9500 .
C48 H48 0.9500 .
O9 C53 1.345(9) .
O9 H9A 0.8400 .
C51 C52 1.540(7) .
C51 H51A 0.9900 .
C51 H51B 0.9900 .
C52 H52A 0.9800 .
C52 H52B 0.9800 .
C52 H52C 0.9800 .
C49 C50 1.442(10) .
C49 H49A 0.9900 .
C49 H49B 0.9900 .
C53 C54 1.368(12) .
C53 H53A 0.9900 .
C53 H53B 0.9900 .
C50 H50A 0.9800 .
C50 H50B 0.9800 .
C50 H50C 0.9800 .
C54 H54A 0.9800 .
C54 H54B 0.9800 .
C54 H54C 0.9800 .
